data_1519502
loop_
_publ_author_name
'Khan, S. M.'
'Hursthouse, Michael B.'
'Coles, Simon J.'
'Allen, D. W.'

_publ_section_title
;
 1-Amino-2-methyl-4-(triphenylstibonio)anthraquinone di-iodo-copper
 dichloromethane solvate
;
_journal_name_full 'Crystal Structure Report Archive'
_journal_page_first 81
_journal_year 2002
_chemical_formula_sum 'C33.33 H25.66 Cl0.66 Cu I2 N O2 Sb'
_chemical_formula_weight 934.66
_space_group_IT_number 2
_symmetry_cell_setting triclinic
_symmetry_space_group_name_Hall '-P 1'
_symmetry_space_group_name_H-M 'P -1'
_atom_sites_solution_hydrogens geom
_atom_sites_solution_primary direct
_atom_sites_solution_secondary difmap
_cell_angle_alpha 86.561(4)
_cell_angle_beta 85.943(5)
_cell_angle_gamma 77.228(9)
_cell_formula_units_Z 2
_cell_length_a 11.6573(13)
_cell_length_b 12.1713(12)
_cell_length_c 12.4865(15)
_cell_measurement_reflns_used 69418
_cell_measurement_temperature 120(2)
_cell_measurement_theta_max 27.48
_cell_measurement_theta_min 1.00
_cell_volume 1721.7(3)
_computing_cell_refinement 'DENZO (Otwinowski & Minor, 1997) & COLLECT (Hooft, 1998)'
_computing_data_collection 'COLLECT (Hooft, 1998)'
_computing_data_reduction 'DENZO (Otwinowski & Minor, 1997) & COLLECT (Hooft, 1998)'
_computing_structure_refinement 'SHELXL-97 (Sheldrick, 1997)'
_computing_structure_solution 'SHELXS-97 (Sheldrick, 1990)'
_diffrn_ambient_temperature 120(2)
_diffrn_detector_area_resol_mean 9.091
_diffrn_measured_fraction_theta_full 0.797
_diffrn_measured_fraction_theta_max 0.797
_diffrn_measurement_device_type 'Bruker-Nonius KappaCCD'
_diffrn_measurement_method '\F & \w scans'
_diffrn_radiation_monochromator graphite
_diffrn_radiation_source 'Bruker-Nonius FR591 rotating anode'
_diffrn_radiation_type MoK\a
_diffrn_radiation_wavelength 0.71073
_diffrn_reflns_av_R_equivalents 0.0697
_diffrn_reflns_av_sigmaI/netI 0.0897
_diffrn_reflns_limit_h_max 13
_diffrn_reflns_limit_h_min -14
_diffrn_reflns_limit_k_max 15
_diffrn_reflns_limit_k_min -15
_diffrn_reflns_limit_l_max 16
_diffrn_reflns_limit_l_min -16
_diffrn_reflns_number 18211
_diffrn_reflns_theta_full 27.50
_diffrn_reflns_theta_max 27.50
_diffrn_reflns_theta_min 2.20
_exptl_absorpt_coefficient_mu 3.275
_exptl_absorpt_correction_T_max 0.8277
_exptl_absorpt_correction_T_min 0.5902
_exptl_absorpt_correction_type multi-scan
_exptl_absorpt_process_details 'SORTAV Blessing (1997)'
_exptl_crystal_colour black
_exptl_crystal_density_diffrn 1.803
_exptl_crystal_density_method 'not measured'
_exptl_crystal_description prism
_exptl_crystal_F_000 892
_exptl_crystal_size_max 0.18
_exptl_crystal_size_mid 0.12
_exptl_crystal_size_min 0.06
_refine_diff_density_max 1.366
_refine_diff_density_min -0.782
_refine_diff_density_rms 0.176
_refine_ls_extinction_coef 0.0000(3)
_refine_ls_extinction_expression Fc^*^=kFc[1+0.001xFc^2^\l^3^/sin(2\q)]^-1/4^
_refine_ls_extinction_method SHELXL
_refine_ls_goodness_of_fit_ref 1.039
_refine_ls_hydrogen_treatment constr
_refine_ls_matrix_type full
_refine_ls_number_parameters 390
_refine_ls_number_reflns 6303
_refine_ls_number_restraints 0
_refine_ls_restrained_S_all 1.039
_refine_ls_R_factor_all 0.1092
_refine_ls_R_factor_gt 0.0574
_refine_ls_shift/su_max 6.177
_refine_ls_shift/su_mean 0.016
_refine_ls_structure_factor_coef Fsqd
_refine_ls_weighting_details 'calc w=1/[\s^2^(Fo^2^)+(0.0573P)^2^+7.1320P] where P=(Fo^2^+2Fc^2^)/3'
_refine_ls_weighting_scheme calc
_refine_ls_wR_factor_gt 0.1246
_refine_ls_wR_factor_ref 0.1455
_reflns_number_gt 4004
_reflns_number_total 6303
_reflns_threshold_expression >2sigma(I)
_cod_data_source_file eCrystal-81.cif
_cod_data_source_block 02src191
_cod_depositor_comments
;
Citation :
Khan, S. M. and Hursthouse, Michael B. and Coles, Simon J. and 
Allen, D. W. (2002) 
University of Southampton, Crystal Structure Report Archive. 
(doi:10.5258/ecrystals/81)

More at:
http://ecrystals.chem.soton.ac.uk/81/

The following automatic conversions were performed:

'_symmetry_cell_setting' value 'Triclinic' changed to 'triclinic'
according to the built-in table from CIF Core dictionary named
'cif_core.dic' version 2.4.1 from 2010-06-29.

Automatic conversion script
Id: cif_fix_values 3271 2015-04-21 07:52:19Z andrius 
;
_cod_original_sg_symbol_H-M P-1
_cod_database_code 1519502

loop_
_symmetry_equiv_pos_as_xyz
'x, y, z'
'-x, -y, -z'

loop_
_atom_site_label
_atom_site_type_symbol
_atom_site_fract_x
_atom_site_fract_y
_atom_site_fract_z
_atom_site_U_iso_or_equiv
_atom_site_adp_type
_atom_site_occupancy
_atom_site_symmetry_multiplicity
_atom_site_calc_flag
_atom_site_refinement_flags
_atom_site_disorder_assembly
_atom_site_disorder_group
C1 C 0.4625(7) 0.1769(7) 0.5164(7) 0.035(2) Uani 1 1 d . . .
C2 C 0.4381(8) 0.1990(8) 0.4013(7) 0.041(2) Uani 1 1 d . . .
C3 C 0.5295(8) 0.1547(9) 0.3216(7) 0.046(2) Uani 1 1 d . . .
C4 C 0.5099(10) 0.1864(13) 0.2139(9) 0.082(4) Uani 1 1 d . . .
H4 H 0.4393 0.2362 0.1932 0.098 Uiso 1 1 calc R . .
C5 C 0.6006(10) 0.1408(15) 0.1368(10) 0.101(5) Uani 1 1 d . . .
H5 H 0.5896 0.1586 0.0626 0.121 Uiso 1 1 calc R . .
C6 C 0.7032(10) 0.0718(14) 0.1669(10) 0.094(5) Uani 1 1 d . . .
H6 H 0.7641 0.0458 0.1138 0.112 Uiso 1 1 calc R . .
C7 C 0.7198(8) 0.0392(10) 0.2735(8) 0.056(3) Uani 1 1 d . . .
H7 H 0.7899 -0.0122 0.2930 0.068 Uiso 1 1 calc R . .
C8 C 0.6334(8) 0.0817(8) 0.3522(8) 0.046(2) Uani 1 1 d . . .
C9 C 0.6539(8) 0.0508(8) 0.4653(8) 0.042(2) Uani 1 1 d . . .
C10 C 0.5674(7) 0.1035(8) 0.5469(7) 0.040(2) Uani 1 1 d . . .
C11 C 0.5873(8) 0.0847(8) 0.6578(7) 0.041(2) Uani 1 1 d . . .
C12 C 0.5021(8) 0.1415(9) 0.7366(8) 0.049(3) Uani 1 1 d . . .
C13 C 0.5223(9) 0.1227(9) 0.8548(7) 0.058(3) Uani 1 1 d . . .
H13A H 0.4569 0.1697 0.8961 0.088 Uiso 1 1 calc R . .
H13B H 0.5963 0.1430 0.8691 0.088 Uiso 1 1 calc R . .
H13C H 0.5267 0.0431 0.8760 0.088 Uiso 1 1 calc R . .
C14 C 0.3999(8) 0.2123(8) 0.7019(7) 0.041(2) Uani 1 1 d . . .
H14 H 0.3428 0.2489 0.7538 0.049 Uiso 1 1 calc R . .
C15 C 0.3780(7) 0.2317(7) 0.5914(6) 0.032(2) Uani 1 1 d . . .
C16 C 0.2538(7) 0.4779(7) 0.4425(7) 0.037(2) Uani 1 1 d . . .
C17 C 0.3355(9) 0.5357(8) 0.4725(8) 0.052(3) Uani 1 1 d . . .
H17 H 0.3737 0.5144 0.5376 0.063 Uiso 1 1 calc R . .
C18 C 0.3609(9) 0.6222(9) 0.4092(11) 0.067(3) Uani 1 1 d . . .
H18 H 0.4153 0.6630 0.4309 0.080 Uiso 1 1 calc R . .
C19 C 0.3076(9) 0.6516(9) 0.3122(9) 0.056(3) Uani 1 1 d . . .
H19 H 0.3272 0.7111 0.2669 0.067 Uiso 1 1 calc R . .
C20 C 0.2273(8) 0.5949(8) 0.2819(8) 0.050(3) Uani 1 1 d . . .
H20 H 0.1900 0.6157 0.2163 0.060 Uiso 1 1 calc R . .
C21 C 0.2003(8) 0.5068(8) 0.3474(7) 0.042(2) Uani 1 1 d . . .
H21 H 0.1449 0.4667 0.3264 0.050 Uiso 1 1 calc R . .
C22 C 0.0965(7) 0.2567(7) 0.4846(7) 0.033(2) Uani 1 1 d . . .
C23 C 0.1057(7) 0.2200(7) 0.3787(7) 0.038(2) Uani 1 1 d . . .
H23 H 0.1625 0.2394 0.3270 0.045 Uiso 1 1 calc R . .
C24 C 0.0300(7) 0.1552(8) 0.3528(8) 0.041(2) Uani 1 1 d . . .
H24 H 0.0357 0.1281 0.2825 0.050 Uiso 1 1 calc R . .
C25 C -0.0543(8) 0.1287(8) 0.4269(8) 0.043(2) Uani 1 1 d . . .
H25 H -0.1037 0.0812 0.4082 0.052 Uiso 1 1 calc R . .
C26 C -0.0667(8) 0.1700(9) 0.5256(8) 0.053(3) Uani 1 1 d . . .
H26 H -0.1289 0.1561 0.5742 0.063 Uiso 1 1 calc R . .
C27 C 0.0108(8) 0.2335(8) 0.5578(7) 0.041(2) Uani 1 1 d . . .
H27 H 0.0041 0.2596 0.6287 0.050 Uiso 1 1 calc R . .
C28 C 0.1443(7) 0.4122(7) 0.6813(6) 0.034(2) Uani 1 1 d . . .
C29 C 0.1138(8) 0.5291(8) 0.6870(7) 0.042(2) Uani 1 1 d . . .
H29 H 0.1350 0.5754 0.6283 0.050 Uiso 1 1 calc R . .
C30 C 0.0539(10) 0.5776(9) 0.7761(8) 0.055(3) Uani 1 1 d . . .
H30 H 0.0370 0.6574 0.7795 0.066 Uiso 1 1 calc R . .
C31 C 0.0174(9) 0.5144(9) 0.8606(7) 0.052(3) Uani 1 1 d . . .
H31 H -0.0265 0.5500 0.9209 0.062 Uiso 1 1 calc R . .
C32 C 0.0448(9) 0.3992(9) 0.8574(8) 0.052(3) Uani 1 1 d . . .
H32 H 0.0201 0.3548 0.9160 0.062 Uiso 1 1 calc R . .
C33 C 0.1085(8) 0.3467(9) 0.7692(7) 0.048(2) Uani 1 1 d . . .
H33 H 0.1280 0.2667 0.7681 0.058 Uiso 1 1 calc R . .
N1 N 0.6846(7) 0.0153(7) 0.6921(7) 0.057(2) Uani 1 1 d . . .
H1A H 0.7381 -0.0200 0.6454 0.068 Uiso 1 1 calc R . .
H1B H 0.6951 0.0050 0.7614 0.068 Uiso 1 1 calc R . .
O1 O 0.3415(5) 0.2573(5) 0.3769(5) 0.0425(15) Uani 1 1 d . . .
O2 O 0.7437(6) -0.0159(6) 0.4880(6) 0.0564(18) Uani 1 1 d . . .
Sb1 Sb 0.22295(5) 0.33845(5) 0.53929(5) 0.0356(2) Uani 1 1 d . . .
I1 I 0.06623(6) -0.11340(6) 0.13641(5) 0.0535(2) Uani 1 1 d . . .
I2 I 0.21755(5) 0.17862(5) 0.06373(5) 0.0458(2) Uani 1 1 d . . .
Cu1 Cu 0.06954(9) 0.06896(10) 0.02066(9) 0.0434(3) Uani 1 1 d . . .
C34 C 0.670(3) 0.523(3) 1.055(4) 0.086(14) Uani 0.33 1 d P . .
H34A H 0.7305 0.5627 1.0740 0.103 Uiso 0.33 1 calc PR . .
H34B H 0.6330 0.5619 0.9906 0.103 Uiso 0.33 1 calc PR . .
Cl1 Cl 0.7405(9) 0.3826(10) 1.0236(8) 0.087(3) Uani 0.33 1 d P . .
Cl2 Cl 0.5705(12) 0.5318(15) 1.1529(15) 0.157(7) Uani 0.33 1 d P . .

loop_
_atom_site_aniso_label
_atom_site_aniso_U_11
_atom_site_aniso_U_22
_atom_site_aniso_U_33
_atom_site_aniso_U_23
_atom_site_aniso_U_13
_atom_site_aniso_U_12
C1 0.029(5) 0.037(6) 0.044(5) 0.004(4) -0.001(4) -0.017(4)
C2 0.042(6) 0.042(6) 0.044(6) -0.004(4) -0.005(5) -0.015(5)
C3 0.041(6) 0.063(7) 0.039(6) -0.020(5) -0.002(5) -0.017(5)
C4 0.042(7) 0.141(13) 0.059(8) -0.029(8) -0.004(6) -0.008(7)
C5 0.034(7) 0.214(18) 0.051(8) -0.030(9) -0.012(6) -0.008(9)
C6 0.042(7) 0.172(15) 0.068(9) -0.062(9) 0.007(6) -0.015(8)
C7 0.035(6) 0.084(8) 0.053(7) -0.026(6) -0.006(5) -0.014(5)
C8 0.031(5) 0.048(6) 0.061(7) -0.018(5) 0.003(5) -0.011(5)
C9 0.035(6) 0.037(6) 0.058(6) 0.001(5) -0.005(5) -0.013(5)
C10 0.033(5) 0.040(6) 0.046(6) -0.010(4) 0.007(4) -0.007(4)
C11 0.037(5) 0.034(6) 0.049(6) 0.011(4) -0.003(5) -0.004(4)
C12 0.044(6) 0.055(7) 0.048(6) 0.017(5) -0.008(5) -0.014(5)
C13 0.049(6) 0.071(8) 0.044(6) 0.014(5) 0.001(5) 0.006(5)
C14 0.034(5) 0.044(6) 0.046(6) 0.005(4) 0.002(4) -0.016(4)
C15 0.035(5) 0.032(5) 0.033(5) -0.005(4) -0.005(4) -0.015(4)
C16 0.034(5) 0.036(6) 0.040(5) 0.002(4) 0.002(4) -0.010(4)
C17 0.058(6) 0.042(6) 0.065(7) 0.008(5) -0.024(5) -0.024(5)
C18 0.037(6) 0.046(7) 0.123(11) 0.013(7) -0.004(6) -0.026(5)
C19 0.050(7) 0.050(7) 0.070(7) 0.015(5) -0.017(6) -0.014(5)
C20 0.048(6) 0.045(7) 0.054(6) 0.015(5) -0.007(5) -0.006(5)
C21 0.046(6) 0.036(6) 0.045(6) -0.001(4) -0.010(4) -0.009(4)
C22 0.024(4) 0.031(5) 0.040(5) -0.002(4) -0.005(4) 0.003(4)
C23 0.033(5) 0.041(6) 0.037(5) 0.003(4) -0.004(4) -0.002(4)
C24 0.037(5) 0.037(6) 0.047(6) 0.001(4) 0.001(4) -0.003(4)
C25 0.035(5) 0.047(6) 0.048(6) -0.010(5) -0.005(4) -0.007(4)
C26 0.043(6) 0.069(8) 0.053(7) -0.002(5) 0.003(5) -0.028(5)
C27 0.045(6) 0.048(6) 0.031(5) -0.003(4) 0.002(4) -0.011(5)
C28 0.036(5) 0.040(6) 0.029(5) 0.007(4) -0.008(4) -0.013(4)
C29 0.056(6) 0.030(6) 0.036(5) -0.001(4) -0.013(5) 0.001(4)
C30 0.076(7) 0.036(6) 0.051(7) 0.005(5) -0.021(6) -0.005(5)
C31 0.072(7) 0.045(7) 0.029(5) -0.004(4) 0.000(5) 0.005(5)
C32 0.062(7) 0.055(8) 0.037(6) -0.002(5) -0.002(5) -0.009(5)
C33 0.048(6) 0.051(7) 0.045(6) -0.003(5) -0.007(5) -0.006(5)
N1 0.042(5) 0.058(6) 0.061(6) 0.019(4) 0.000(4) -0.001(4)
O1 0.035(4) 0.049(4) 0.042(4) -0.006(3) -0.004(3) -0.005(3)
O2 0.050(5) 0.048(5) 0.067(5) 0.002(4) 0.006(4) -0.007(4)
Sb1 0.0330(3) 0.0369(4) 0.0366(4) 0.0013(3) -0.0038(3) -0.0074(3)
I1 0.0613(5) 0.0524(5) 0.0510(4) 0.0172(3) -0.0195(3) -0.0215(3)
I2 0.0439(4) 0.0500(4) 0.0446(4) 0.0058(3) -0.0075(3) -0.0129(3)
Cu1 0.0406(7) 0.0485(8) 0.0408(7) 0.0036(5) -0.0029(5) -0.0102(5)
C34 0.06(2) 0.022(19) 0.17(4) 0.03(2) 0.03(2) -0.020(15)
Cl1 0.085(7) 0.099(8) 0.081(7) -0.010(6) -0.004(5) -0.026(6)
Cl2 0.104(9) 0.167(15) 0.220(17) -0.125(13) 0.040(10) -0.057(10)

loop_
_atom_type_symbol
_atom_type_description
_atom_type_scat_dispersion_real
_atom_type_scat_dispersion_imag
_atom_type_scat_source
C C 0.0033 0.0016 'International Tables Vol C Tables 4.2.6.8 and 6.1.1.4'
H H 0.0000 0.0000 'International Tables Vol C Tables 4.2.6.8 and 6.1.1.4'
N N 0.0061 0.0033 'International Tables Vol C Tables 4.2.6.8 and 6.1.1.4'
O O 0.0106 0.0060 'International Tables Vol C Tables 4.2.6.8 and 6.1.1.4'
Sb Sb -0.5866 1.5461 'International Tables Vol C Tables 4.2.6.8 and 6.1.1.4'
I I -0.4742 1.8119 'International Tables Vol C Tables 4.2.6.8 and 6.1.1.4'
Cu Cu 0.3201 1.2651 'International Tables Vol C Tables 4.2.6.8 and 6.1.1.4'
Cl Cl 0.1484 0.1585 'International Tables Vol C Tables 4.2.6.8 and 6.1.1.4'

loop_
_geom_angle_atom_site_label_1
_geom_angle_atom_site_label_2
_geom_angle_atom_site_label_3
_geom_angle
_geom_angle_site_symmetry_1
_geom_angle_site_symmetry_3
C15 C1 C10 122.3(8) . .
C15 C1 C2 117.3(8) . .
C10 C1 C2 120.5(8) . .
O1 C2 C3 122.3(8) . .
O1 C2 C1 119.1(8) . .
C3 C2 C1 118.6(8) . .
C8 C3 C4 121.7(9) . .
C8 C3 C2 120.4(9) . .
C4 C3 C2 117.9(9) . .
C3 C4 C5 116.8(11) . .
C3 C4 H4 121.6 . .
C5 C4 H4 121.6 . .
C6 C5 C4 121.4(12) . .
C6 C5 H5 119.3 . .
C4 C5 H5 119.3 . .
C5 C6 C7 120.9(11) . .
C5 C6 H6 119.6 . .
C7 C6 H6 119.6 . .
C6 C7 C8 119.8(10) . .
C6 C7 H7 120.1 . .
C8 C7 H7 120.1 . .
C7 C8 C3 119.3(9) . .
C7 C8 C9 119.4(9) . .
C3 C8 C9 121.3(8) . .
O2 C9 C10 122.3(9) . .
O2 C9 C8 119.0(9) . .
C10 C9 C8 118.7(8) . .
C1 C10 C11 118.6(8) . .
C1 C10 C9 120.0(8) . .
C11 C10 C9 121.3(8) . .
N1 C11 C10 121.6(9) . .
N1 C11 C12 118.3(8) . .
C10 C11 C12 120.1(8) . .
C14 C12 C11 118.8(8) . .
C14 C12 C13 120.5(9) . .
C11 C12 C13 120.7(8) . .
C12 C13 H13A 109.5 . .
C12 C13 H13B 109.5 . .
H13A C13 H13B 109.5 . .
C12 C13 H13C 109.5 . .
H13A C13 H13C 109.5 . .
H13B C13 H13C 109.5 . .
C12 C14 C15 122.0(9) . .
C12 C14 H14 119.0 . .
C15 C14 H14 119.0 . .
C1 C15 C14 118.2(8) . .
C1 C15 Sb1 119.9(6) . .
C14 C15 Sb1 121.8(6) . .
C21 C16 C17 120.1(8) . .
C21 C16 Sb1 120.8(6) . .
C17 C16 Sb1 119.0(7) . .
C18 C17 C16 120.1(9) . .
C18 C17 H17 119.9 . .
C16 C17 H17 119.9 . .
C17 C18 C19 120.1(10) . .
C17 C18 H18 119.9 . .
C19 C18 H18 119.9 . .
C20 C19 C18 120.1(9) . .
C20 C19 H19 120.0 . .
C18 C19 H19 120.0 . .
C19 C20 C21 119.8(9) . .
C19 C20 H20 120.1 . .
C21 C20 H20 120.1 . .
C16 C21 C20 119.7(9) . .
C16 C21 H21 120.1 . .
C20 C21 H21 120.1 . .
C27 C22 C23 121.2(8) . .
C27 C22 Sb1 117.6(6) . .
C23 C22 Sb1 121.0(6) . .
C24 C23 C22 117.8(8) . .
C24 C23 H23 121.1 . .
C22 C23 H23 121.1 . .
C23 C24 C25 121.4(9) . .
C23 C24 H24 119.3 . .
C25 C24 H24 119.3 . .
C26 C25 C24 120.0(9) . .
C26 C25 H25 120.0 . .
C24 C25 H25 120.0 . .
C25 C26 C27 121.1(9) . .
C25 C26 H26 119.5 . .
C27 C26 H26 119.5 . .
C22 C27 C26 118.3(8) . .
C22 C27 H27 120.8 . .
C26 C27 H27 120.8 . .
C29 C28 C33 117.8(8) . .
C29 C28 Sb1 120.4(6) . .
C33 C28 Sb1 121.4(7) . .
C30 C29 C28 120.6(9) . .
C30 C29 H29 119.7 . .
C28 C29 H29 119.7 . .
C29 C30 C31 121.7(10) . .
C29 C30 H30 119.1 . .
C31 C30 H30 119.1 . .
C30 C31 C32 119.3(9) . .
C30 C31 H31 120.4 . .
C32 C31 H31 120.4 . .
C31 C32 C33 120.6(9) . .
C31 C32 H32 119.7 . .
C33 C32 H32 119.7 . .
C32 C33 C28 119.9(9) . .
C32 C33 H33 120.0 . .
C28 C33 H33 120.0 . .
C11 N1 H1A 120.0 . .
C11 N1 H1B 120.0 . .
H1A N1 H1B 120.0 . .
C2 O1 Sb1 111.1(5) . .
C28 Sb1 C15 102.7(3) . .
C28 Sb1 C16 102.9(3) . .
C15 Sb1 C16 113.2(3) . .
C28 Sb1 C22 104.7(3) . .
C15 Sb1 C22 115.7(3) . .
C16 Sb1 C22 115.4(3) . .
C28 Sb1 O1 172.3(3) . .
C15 Sb1 O1 72.3(3) . .
C16 Sb1 O1 74.5(3) . .
C22 Sb1 O1 82.9(3) . .
Cu1 I1 Cu1 62.56(5) 2 .
I2 Cu1 I1 125.83(5) . 2
I2 Cu1 I1 116.54(4) . .
I1 Cu1 I1 117.44(5) 2 .
I2 Cu1 Cu1 173.50(7) . 2
I1 Cu1 Cu1 59.02(4) 2 2
I1 Cu1 Cu1 58.42(4) . 2
Cl2 C34 Cl1 114.7(18) . .
Cl2 C34 H34A 108.6 . .
Cl1 C34 H34A 108.6 . .
Cl2 C34 H34B 108.6 . .
Cl1 C34 H34B 108.6 . .
H34A C34 H34B 107.6 . .

loop_
_geom_bond_atom_site_label_1
_geom_bond_atom_site_label_2
_geom_bond_distance
_geom_bond_site_symmetry_2
C1 C15 1.395(12) .
C1 C10 1.407(12) .
C1 C2 1.481(12) .
C2 O1 1.238(10) .
C2 C3 1.442(13) .
C3 C8 1.397(13) .
C3 C4 1.397(15) .
C4 C5 1.419(16) .
C4 H4 0.9500 .
C5 C6 1.364(18) .
C5 H5 0.9500 .
C6 C7 1.380(16) .
C6 H6 0.9500 .
C7 C8 1.393(13) .
C7 H7 0.9500 .
C8 C9 1.462(13) .
C9 O2 1.214(10) .
C9 C10 1.455(13) .
C10 C11 1.416(12) .
C11 N1 1.336(11) .
C11 C12 1.439(14) .
C12 C14 1.387(13) .
C12 C13 1.507(13) .
C13 H13A 0.9800 .
C13 H13B 0.9800 .
C13 H13C 0.9800 .
C14 C15 1.418(11) .
C14 H14 0.9500 .
C15 Sb1 2.098(8) .
C16 C21 1.372(12) .
C16 C17 1.385(12) .
C16 Sb1 2.105(8) .
C17 C18 1.352(13) .
C17 H17 0.9500 .
C18 C19 1.392(15) .
C18 H18 0.9500 .
C19 C20 1.364(14) .
C19 H19 0.9500 .
C20 C21 1.387(12) .
C20 H20 0.9500 .
C21 H21 0.9500 .
C22 C27 1.370(12) .
C22 C23 1.410(12) .
C22 Sb1 2.122(8) .
C23 C24 1.373(12) .
C23 H23 0.9500 .
C24 C25 1.379(12) .
C24 H24 0.9500 .
C25 C26 1.345(13) .
C25 H25 0.9500 .
C26 C27 1.404(13) .
C26 H26 0.9500 .
C27 H27 0.9500 .
C28 C29 1.392(12) .
C28 C33 1.412(12) .
C28 Sb1 2.095(9) .
C29 C30 1.364(13) .
C29 H29 0.9500 .
C30 C31 1.367(13) .
C30 H30 0.9500 .
C31 C32 1.369(14) .
C31 H31 0.9500 .
C32 C33 1.390(13) .
C32 H32 0.9500 .
C33 H33 0.9500 .
N1 H1A 0.8800 .
N1 H1B 0.8800 .
O1 Sb1 2.497(6) .
I1 Cu1 2.5646(12) 2
I1 Cu1 2.5812(13) .
I2 Cu1 2.5066(13) .
Cu1 I1 2.5646(12) 2
Cu1 Cu1 2.672(2) 2
C34 Cl2 1.61(4) .
C34 Cl1 1.78(4) .
C34 H34A 0.9900 .
C34 H34B 0.9900 .
